data_4307141
loop_
_publ_author_name
'John J. Weir'
'James E. McDonough'
'George Fortman'
'Derek Isrow'
'Carl D. Hoff'
'Brian Scott'
'Gregory J. Kubas'

_publ_section_title
;
Synthesis, Structure, and Thermochemistry of the Formation of the
Metal-Metal Bonded Dimers [Mo(\m-TeAr)(CO)3(PiP3)]2 (Ar = Phenyl,
Naphthyl) by Phosphine Elimination from .Mo(TePh)(CO)3(PiPr3)2
;
_journal_name_full 'Inorganic Chemistry'
_journal_page_first 652
_journal_page_last 659
_journal_paper_doi 10.1021/ic061654x
_journal_volume 46
_journal_year 2007
_chemical_formula_sum 'C44 H56 Mo2 O6 P2 Te2'
_chemical_formula_weight 1189.91
_chemical_name_systematic
; 
 ? 
;
_space_group_IT_number 2
_symmetry_cell_setting triclinic
_symmetry_space_group_name_Hall '-P 1'
_symmetry_space_group_name_H-M 'P -1'
_atom_sites_solution_hydrogens geom
_atom_sites_solution_primary direct
_atom_sites_solution_secondary difmap
_audit_creation_method SHELXL-97
_cell_angle_alpha 103.4117(3)
_cell_angle_beta 91.5691(3)
_cell_angle_gamma 101.3573(3)
_cell_formula_units_Z 2
_cell_length_a 11.3864(3)
_cell_length_b 14.2809(3)
_cell_length_c 16.9416(4)
_cell_measurement_temperature 141(1)
_cell_volume 2619.52(11)
_computing_cell_refinement 'SAINT+, v. 7.06 (Bruker AXS, 2001)'
_computing_data_collection 'APEX II, v. 1.08 (Bruker AXS, 2003)'
_computing_data_reduction 'SAINT+, v. 7.06 (Bruker AXS, 2001)'
_computing_molecular_graphics 'SHELXTL, v. 6.10, (Bruker AXS, 2000)'
_computing_publication_material 'SHELXTL, v. 6.10, (Bruker AXS, 2000)'
_computing_structure_refinement 'SHELXL-97 (Sheldrick, 1997)'
_computing_structure_solution 'SHELXS-97 (Sheldrick, 1990)'
_diffrn_ambient_temperature 141(1)
_diffrn_measured_fraction_theta_full 0.937
_diffrn_measured_fraction_theta_max 0.846
_diffrn_measurement_device_type 'Bruker D8 with APEXII CCD'
_diffrn_measurement_method '\w scans'
_diffrn_radiation_monochromator graphite
_diffrn_radiation_source 'fine-focus sealed tube'
_diffrn_radiation_type MoK\a
_diffrn_radiation_wavelength 0.71073
_diffrn_reflns_av_R_equivalents 0.0197
_diffrn_reflns_av_sigmaI/netI 0.0360
_diffrn_reflns_limit_h_max 15
_diffrn_reflns_limit_h_min -14
_diffrn_reflns_limit_k_max 19
_diffrn_reflns_limit_k_min -19
_diffrn_reflns_limit_l_max 22
_diffrn_reflns_limit_l_min -22
_diffrn_reflns_number 23938
_diffrn_reflns_theta_full 25.00
_diffrn_reflns_theta_max 28.88
_diffrn_reflns_theta_min 1.24
_diffrn_standards_decay_% '< 2'
_diffrn_standards_interval_count 0
_diffrn_standards_interval_time 0
_diffrn_standards_number 0
_exptl_absorpt_coefficient_mu 1.670
_exptl_absorpt_correction_T_max 0.8247
_exptl_absorpt_correction_T_min 0.7101
_exptl_absorpt_correction_type multi-scan
_exptl_absorpt_process_details 'SADABS 2.03 (Sheldrick, 2001)'
_exptl_crystal_colour dark
_exptl_crystal_density_diffrn 1.509
_exptl_crystal_density_method 'not measured'
_exptl_crystal_description parallelepiped
_exptl_crystal_F_000 1172
_exptl_crystal_size_max 0.22
_exptl_crystal_size_mid 0.16
_exptl_crystal_size_min 0.12
_refine_diff_density_max 1.124
_refine_diff_density_min -1.776
_refine_diff_density_rms 0.173
_refine_ls_extinction_method none
_refine_ls_goodness_of_fit_ref 0.992
_refine_ls_hydrogen_treatment noref
_refine_ls_matrix_type full
_refine_ls_number_parameters 505
_refine_ls_number_reflns 11663
_refine_ls_number_restraints 0
_refine_ls_restrained_S_all 0.992
_refine_ls_R_factor_all 0.0449
_refine_ls_R_factor_gt 0.0283
_refine_ls_shift/su_max 0.001
_refine_ls_shift/su_mean 0.000
_refine_ls_structure_factor_coef Fsqd
_refine_ls_weighting_details 'calc w=1/[\s^2^(Fo^2^)+(0.0851P)^2^+0.0000P] where P=(Fo^2^+2Fc^2^)/3'
_refine_ls_weighting_scheme calc
_refine_ls_wR_factor_gt 0.0833
_refine_ls_wR_factor_ref 0.1217
_reflns_number_gt 8703
_reflns_number_total 11663
_reflns_threshold_expression >2sigma(I)
_cod_data_source_file ic061654xsi20060831_072522.cif
_cod_data_source_block apx050s
_cod_depositor_comments
;
The following automatic conversions were performed:
'_exptl_absorpt_correction_type' value 'multiscan' changed to 'multi-scan'
according to '/home/saulius/struct/CIF-dictionaries/cif_core.dic'
dictionary named 'cif_core.dic' version 2.4.1 from 2010-06-29.

Automatic conversion script
Id: cif_fix_enum 1527 2010-12-29 10:47:43Z saulius 
;
_cod_database_code 4307141

loop_
_symmetry_equiv_pos_as_xyz
'x, y, z'
'-x, -y, -z'

loop_
_atom_site_label
_atom_site_type_symbol
_atom_site_fract_x
_atom_site_fract_y
_atom_site_fract_z
_atom_site_U_iso_or_equiv
_atom_site_adp_type
_atom_site_occupancy
_atom_site_symmetry_multiplicity
_atom_site_calc_flag
_atom_site_refinement_flags
_atom_site_disorder_assembly
_atom_site_disorder_group
Mo1 Mo 0.31040(3) 0.23089(2) 0.29887(2) 0.02035(9) Uani 1 1 d . . .
Mo2 Mo 0.15061(3) 0.39580(2) 0.31869(2) 0.01951(9) Uani 1 1 d . . .
Te1 Te 0.21806(2) 0.293001(18) 0.175107(17) 0.02248(8) Uani 1 1 d . . .
Te2 Te 0.27778(2) 0.358091(18) 0.445201(16) 0.02104(8) Uani 1 1 d . . .
P1 P 0.45762(9) 0.15307(7) 0.36301(7) 0.0243(2) Uani 1 1 d . . .
P2 P 0.02665(9) 0.47682(7) 0.23680(7) 0.0221(2) Uani 1 1 d . . .
O1 O 0.5320(3) 0.3881(2) 0.2670(2) 0.0375(8) Uani 1 1 d . . .
O2 O 0.3395(3) 0.0662(2) 0.1470(2) 0.0426(8) Uani 1 1 d . . .
O3 O 0.0801(3) 0.0800(2) 0.3278(2) 0.0355(8) Uani 1 1 d . . .
O4 O -0.0873(2) 0.2353(2) 0.31639(19) 0.0341(7) Uani 1 1 d . . .
O5 O 0.3931(3) 0.5506(2) 0.3251(2) 0.0376(8) Uani 1 1 d . . .
O6 O 0.0944(3) 0.5624(2) 0.4621(2) 0.0337(7) Uani 1 1 d . . .
C1 C 0.4547(3) 0.3319(3) 0.2808(3) 0.0267(9) Uani 1 1 d . . .
C2 C 0.3314(4) 0.1281(3) 0.2027(3) 0.0299(10) Uani 1 1 d . . .
C3 C 0.1630(3) 0.1363(3) 0.3188(3) 0.0258(9) Uani 1 1 d . . .
C4 C 0.5383(3) 0.2321(3) 0.4606(3) 0.0263(9) Uani 1 1 d . . .
H4 H 0.4749 0.2545 0.4933 0.032 Uiso 1 1 calc R . .
C5 C 0.6192(4) 0.3266(3) 0.4490(3) 0.0427(13) Uani 1 1 d . . .
H5A H 0.5779 0.3538 0.4125 0.064 Uiso 1 1 calc R . .
H5B H 0.6918 0.3116 0.4266 0.064 Uiso 1 1 calc R . .
H5C H 0.6386 0.3734 0.5006 0.064 Uiso 1 1 calc R . .
C6 C 0.6064(4) 0.1852(4) 0.5150(3) 0.0414(12) Uani 1 1 d . . .
H6A H 0.5585 0.1230 0.5179 0.062 Uiso 1 1 calc R . .
H6B H 0.6228 0.2280 0.5686 0.062 Uiso 1 1 calc R . .
H6C H 0.6808 0.1754 0.4924 0.062 Uiso 1 1 calc R . .
C7 C 0.5688(4) 0.1079(4) 0.2929(3) 0.0385(11) Uani 1 1 d . . .
H7 H 0.5205 0.0516 0.2530 0.046 Uiso 1 1 calc R . .
C8 C 0.6248(4) 0.1755(4) 0.2425(3) 0.0412(12) Uani 1 1 d . . .
H8A H 0.5630 0.1961 0.2153 0.062 Uiso 1 1 calc R . .
H8B H 0.6704 0.1417 0.2028 0.062 Uiso 1 1 calc R . .
H8C H 0.6771 0.2321 0.2770 0.062 Uiso 1 1 calc R . .
C9 C 0.6639(4) 0.0645(3) 0.3290(3) 0.0396(12) Uani 1 1 d . . .
H9A H 0.6257 0.0173 0.3574 0.059 Uiso 1 1 calc R . .
H9B H 0.7195 0.1162 0.3662 0.059 Uiso 1 1 calc R . .
H9C H 0.7063 0.0326 0.2860 0.059 Uiso 1 1 calc R . .
C10 C 0.3914(4) 0.0373(3) 0.3936(3) 0.0290(10) Uani 1 1 d . . .
H10 H 0.4584 0.0138 0.4145 0.035 Uiso 1 1 calc R . .
C11 C 0.3089(4) 0.0558(3) 0.4629(3) 0.0327(10) Uani 1 1 d . . .
H11A H 0.3531 0.1037 0.5087 0.049 Uiso 1 1 calc R . .
H11B H 0.2794 -0.0046 0.4783 0.049 Uiso 1 1 calc R . .
H11C H 0.2425 0.0799 0.4449 0.049 Uiso 1 1 calc R . .
C12 C 0.3270(5) -0.0447(3) 0.3214(3) 0.0420(12) Uani 1 1 d . . .
H12A H 0.3807 -0.0549 0.2790 0.063 Uiso 1 1 calc R . .
H12B H 0.2577 -0.0260 0.3012 0.063 Uiso 1 1 calc R . .
H12C H 0.3023 -0.1045 0.3388 0.063 Uiso 1 1 calc R . .
C13 C 0.0716(3) 0.1850(3) 0.1045(3) 0.0271(9) Uani 1 1 d . . .
C14 C -0.0015(4) 0.1186(3) 0.1384(3) 0.0287(9) Uani 1 1 d . . .
H14 H 0.0161 0.1169 0.1920 0.034 Uiso 1 1 calc R . .
C15 C -0.1029(4) 0.0529(3) 0.0932(3) 0.0362(11) Uani 1 1 d . . .
H15 H -0.1509 0.0080 0.1169 0.043 Uiso 1 1 calc R . .
C16 C -0.1309(4) 0.0550(3) 0.0148(3) 0.0356(11) Uani 1 1 d . . .
H16 H -0.1991 0.0126 -0.0140 0.043 Uiso 1 1 calc R . .
C17 C -0.0573(4) 0.1211(3) -0.0233(3) 0.0313(10) Uani 1 1 d . . .
C18 C -0.0828(5) 0.1236(4) -0.1042(3) 0.0438(12) Uani 1 1 d . . .
H18 H -0.1528 0.0833 -0.1324 0.053 Uiso 1 1 calc R . .
C19 C -0.0091(5) 0.1826(4) -0.1431(3) 0.0458(13) Uani 1 1 d . . .
H19 H -0.0273 0.1817 -0.1972 0.055 Uiso 1 1 calc R . .
C20 C 0.0950(5) 0.2447(4) -0.0995(3) 0.0404(11) Uani 1 1 d . . .
H20 H 0.1460 0.2853 -0.1254 0.049 Uiso 1 1 calc R . .
C21 C 0.1230(4) 0.2471(3) -0.0213(3) 0.0354(10) Uani 1 1 d . . .
H21 H 0.1927 0.2894 0.0054 0.043 Uiso 1 1 calc R . .
C22 C 0.0480(4) 0.1861(3) 0.0224(3) 0.0273(9) Uani 1 1 d . . .
C23 C 0.1682(3) 0.2723(3) 0.5161(3) 0.0261(9) Uani 1 1 d . . .
C24 C 0.0487(4) 0.2364(3) 0.4945(3) 0.0356(11) Uani 1 1 d . . .
H24 H 0.0124 0.2559 0.4529 0.043 Uiso 1 1 calc R . .
C25 C -0.0211(4) 0.1706(4) 0.5337(3) 0.0411(12) Uani 1 1 d . . .
H25 H -0.1023 0.1466 0.5174 0.049 Uiso 1 1 calc R . .
C26 C 0.0295(4) 0.1419(3) 0.5956(3) 0.0353(11) Uani 1 1 d . . .
H26 H -0.0164 0.0958 0.6192 0.042 Uiso 1 1 calc R . .
C27 C 0.1519(4) 0.1819(3) 0.6244(3) 0.0264(9) Uani 1 1 d . . .
C28 C 0.2056(4) 0.1563(3) 0.6898(3) 0.0333(10) Uani 1 1 d . . .
H28 H 0.1607 0.1103 0.7140 0.040 Uiso 1 1 calc R . .
C29 C 0.3210(4) 0.1968(3) 0.7188(3) 0.0350(11) Uani 1 1 d . . .
H29 H 0.3541 0.1788 0.7623 0.042 Uiso 1 1 calc R . .
C30 C 0.3904(4) 0.2662(3) 0.6828(3) 0.0319(10) Uani 1 1 d . . .
H30 H 0.4691 0.2948 0.7034 0.038 Uiso 1 1 calc R . .
C31 C 0.3427(3) 0.2922(3) 0.6172(3) 0.0270(9) Uani 1 1 d . . .
H31 H 0.3900 0.3376 0.5936 0.032 Uiso 1 1 calc R . .
C32 C 0.2224(3) 0.2505(3) 0.5853(3) 0.0236(9) Uani 1 1 d . . .
C33 C -0.0007(3) 0.2936(3) 0.3178(2) 0.0210(8) Uani 1 1 d . . .
C34 C 0.3054(4) 0.4934(3) 0.3195(3) 0.0271(9) Uani 1 1 d . . .
C35 C 0.1106(3) 0.4986(3) 0.4108(3) 0.0253(9) Uani 1 1 d . . .
C36 C -0.0488(4) 0.3960(3) 0.1369(3) 0.0261(9) Uani 1 1 d . . .
H36 H 0.0121 0.3610 0.1124 0.031 Uiso 1 1 calc R . .
C37 C -0.0867(4) 0.4454(3) 0.0724(3) 0.0359(11) Uani 1 1 d . . .
H37A H -0.0230 0.4989 0.0684 0.054 Uiso 1 1 calc R . .
H37B H -0.1575 0.4702 0.0874 0.054 Uiso 1 1 calc R . .
H37C H -0.1034 0.3982 0.0208 0.054 Uiso 1 1 calc R . .
C38 C -0.1537(3) 0.3149(3) 0.1463(3) 0.0296(10) Uani 1 1 d . . .
H38A H -0.1291 0.2812 0.1847 0.044 Uiso 1 1 calc R . .
H38B H -0.1775 0.2689 0.0946 0.044 Uiso 1 1 calc R . .
H38C H -0.2202 0.3436 0.1654 0.044 Uiso 1 1 calc R . .
C39 C 0.1131(4) 0.5846(3) 0.2040(3) 0.0298(10) Uani 1 1 d . . .
H39 H 0.0562 0.6075 0.1724 0.036 Uiso 1 1 calc R . .
C40 C 0.1665(4) 0.6708(3) 0.2766(3) 0.0364(11) Uani 1 1 d . . .
H40A H 0.1039 0.6872 0.3106 0.055 Uiso 1 1 calc R . .
H40B H 0.2028 0.7268 0.2570 0.055 Uiso 1 1 calc R . .
H40C H 0.2262 0.6523 0.3074 0.055 Uiso 1 1 calc R . .
C41 C 0.2108(4) 0.5563(3) 0.1475(3) 0.0376(11) Uani 1 1 d . . .
H41A H 0.1752 0.5027 0.1026 0.056 Uiso 1 1 calc R . .
H41B H 0.2708 0.5368 0.1773 0.056 Uiso 1 1 calc R . .
H41C H 0.2474 0.6119 0.1275 0.056 Uiso 1 1 calc R . .
C42 C -0.0907(4) 0.5322(3) 0.2940(3) 0.0271(9) Uani 1 1 d . . .
H42 H -0.0476 0.5894 0.3355 0.033 Uiso 1 1 calc R . .
C43 C -0.1683(4) 0.4649(3) 0.3399(3) 0.0286(9) Uani 1 1 d . . .
H43A H -0.1172 0.4417 0.3737 0.043 Uiso 1 1 calc R . .
H43B H -0.2171 0.4098 0.3015 0.043 Uiso 1 1 calc R . .
H43C H -0.2191 0.5012 0.3732 0.043 Uiso 1 1 calc R . .
C44 C -0.1728(4) 0.5715(4) 0.2421(3) 0.0390(11) Uani 1 1 d . . .
H44A H -0.1250 0.6196 0.2184 0.058 Uiso 1 1 calc R . .
H44B H -0.2285 0.6014 0.2757 0.058 Uiso 1 1 calc R . .
H44C H -0.2164 0.5182 0.1996 0.058 Uiso 1 1 calc R . .

loop_
_atom_site_aniso_label
_atom_site_aniso_U_11
_atom_site_aniso_U_22
_atom_site_aniso_U_33
_atom_site_aniso_U_23
_atom_site_aniso_U_13
_atom_site_aniso_U_12
Mo1 0.01838(15) 0.01866(16) 0.0237(2) 0.00721(14) -0.00300(13) 0.00138(12)
Mo2 0.01809(15) 0.01924(16) 0.0216(2) 0.00846(14) -0.00231(13) 0.00120(12)
Te1 0.02207(13) 0.02317(14) 0.02231(17) 0.00789(11) -0.00179(10) 0.00260(10)
Te2 0.01946(12) 0.02190(13) 0.02257(17) 0.00924(11) -0.00199(10) 0.00217(10)
P1 0.0233(5) 0.0205(5) 0.0309(7) 0.0092(5) -0.0014(4) 0.0061(4)
P2 0.0232(5) 0.0219(5) 0.0226(6) 0.0092(4) -0.0014(4) 0.0036(4)
O1 0.0290(15) 0.0358(17) 0.049(2) 0.0208(16) 0.0003(14) -0.0024(13)
O2 0.0442(19) 0.0402(19) 0.039(2) -0.0036(17) -0.0061(16) 0.0158(16)
O3 0.0283(15) 0.0324(16) 0.045(2) 0.0178(15) -0.0040(14) -0.0042(13)
O4 0.0265(14) 0.0373(17) 0.038(2) 0.0188(15) -0.0077(13) -0.0058(13)
O5 0.0272(15) 0.0334(17) 0.049(2) 0.0153(16) -0.0021(14) -0.0062(13)
O6 0.0346(16) 0.0333(17) 0.032(2) 0.0053(15) -0.0023(14) 0.0080(13)
C1 0.0236(19) 0.027(2) 0.033(3) 0.0102(19) 0.0006(17) 0.0084(16)
C2 0.026(2) 0.028(2) 0.037(3) 0.007(2) 0.0012(18) 0.0087(17)
C3 0.0246(19) 0.025(2) 0.030(3) 0.0105(18) -0.0062(17) 0.0055(16)
C4 0.0242(19) 0.024(2) 0.032(3) 0.0096(19) -0.0014(17) 0.0050(16)
C5 0.038(2) 0.035(3) 0.050(3) 0.017(2) -0.014(2) -0.010(2)
C6 0.036(2) 0.044(3) 0.050(4) 0.019(3) -0.013(2) 0.013(2)
C7 0.038(2) 0.040(3) 0.043(3) 0.013(2) 0.012(2) 0.018(2)
C8 0.031(2) 0.050(3) 0.051(3) 0.023(3) 0.007(2) 0.014(2)
C9 0.034(2) 0.041(3) 0.055(4) 0.022(2) 0.012(2) 0.019(2)
C10 0.034(2) 0.0196(19) 0.034(3) 0.0094(18) -0.0087(19) 0.0059(17)
C11 0.035(2) 0.024(2) 0.040(3) 0.015(2) -0.002(2) 0.0017(18)
C12 0.053(3) 0.022(2) 0.047(3) 0.005(2) -0.007(2) 0.003(2)
C13 0.0248(19) 0.0215(19) 0.035(3) 0.0076(18) -0.0013(17) 0.0054(16)
C14 0.034(2) 0.026(2) 0.024(2) 0.0043(18) -0.0022(18) 0.0049(17)
C15 0.033(2) 0.031(2) 0.042(3) 0.010(2) -0.001(2) -0.0012(18)
C16 0.037(2) 0.031(2) 0.029(3) -0.003(2) -0.012(2) -0.0008(19)
C17 0.036(2) 0.034(2) 0.022(2) 0.0009(19) -0.0094(18) 0.0103(19)
C18 0.049(3) 0.044(3) 0.035(3) 0.003(2) -0.014(2) 0.010(2)
C19 0.062(3) 0.058(3) 0.023(3) 0.013(2) -0.001(2) 0.023(3)
C20 0.056(3) 0.043(3) 0.021(3) 0.008(2) -0.009(2) 0.008(2)
C21 0.042(2) 0.034(2) 0.028(3) 0.005(2) -0.001(2) 0.006(2)
C22 0.034(2) 0.024(2) 0.026(3) 0.0049(18) -0.0007(18) 0.0127(17)
C23 0.0253(19) 0.028(2) 0.027(2) 0.0119(18) 0.0014(17) 0.0048(16)
C24 0.026(2) 0.050(3) 0.036(3) 0.023(2) 0.0008(19) 0.0039(19)
C25 0.025(2) 0.058(3) 0.041(3) 0.022(3) -0.002(2) -0.003(2)
C26 0.031(2) 0.033(2) 0.041(3) 0.016(2) 0.006(2) -0.0020(18)
C27 0.032(2) 0.024(2) 0.026(2) 0.0077(18) 0.0077(18) 0.0095(17)
C28 0.038(2) 0.030(2) 0.039(3) 0.019(2) 0.009(2) 0.0099(19)
C29 0.043(2) 0.039(3) 0.030(3) 0.019(2) 0.000(2) 0.014(2)
C30 0.029(2) 0.038(2) 0.031(3) 0.011(2) -0.0013(18) 0.0084(18)
C31 0.0273(19) 0.028(2) 0.030(3) 0.0136(19) 0.0045(17) 0.0074(17)
C32 0.0253(18) 0.0230(19) 0.024(2) 0.0063(17) 0.0040(16) 0.0076(16)
C33 0.0262(18) 0.0228(19) 0.008(2) 0.0000(15) -0.0136(15) -0.0019(15)
C34 0.0269(19) 0.026(2) 0.029(3) 0.0113(19) -0.0018(17) 0.0028(17)
C35 0.0189(17) 0.031(2) 0.027(2) 0.012(2) -0.0039(16) 0.0016(16)
C36 0.0275(19) 0.030(2) 0.022(2) 0.0096(18) -0.0017(16) 0.0074(17)
C37 0.037(2) 0.041(3) 0.033(3) 0.019(2) -0.001(2) 0.006(2)
C38 0.027(2) 0.031(2) 0.029(3) 0.0086(19) -0.0105(17) 0.0000(17)
C39 0.033(2) 0.024(2) 0.035(3) 0.0158(19) -0.0018(19) 0.0015(17)
C40 0.040(2) 0.024(2) 0.045(3) 0.012(2) -0.002(2) 0.0018(19)
C41 0.039(2) 0.037(2) 0.040(3) 0.021(2) 0.010(2) 0.001(2)
C42 0.032(2) 0.027(2) 0.024(3) 0.0075(18) 0.0022(18) 0.0102(17)
C43 0.0266(19) 0.032(2) 0.026(3) 0.0034(19) 0.0051(17) 0.0071(17)
C44 0.045(3) 0.048(3) 0.033(3) 0.015(2) 0.006(2) 0.027(2)

loop_
_atom_type_symbol
_atom_type_description
_atom_type_scat_dispersion_real
_atom_type_scat_dispersion_imag
_atom_type_scat_source
C C 0.0033 0.0016 'International Tables Vol C Tables 4.2.6.8 and 6.1.1.4'
H H 0.0000 0.0000 'International Tables Vol C Tables 4.2.6.8 and 6.1.1.4'
O O 0.0106 0.0060 'International Tables Vol C Tables 4.2.6.8 and 6.1.1.4'
Mo Mo -1.6832 0.6857 'International Tables Vol C Tables 4.2.6.8 and 6.1.1.4'
Te Te -0.5308 1.6751 'International Tables Vol C Tables 4.2.6.8 and 6.1.1.4'
P P 0.1023 0.0942 'International Tables Vol C Tables 4.2.6.8 and 6.1.1.4'

loop_
_geom_angle_atom_site_label_1
_geom_angle_atom_site_label_2
_geom_angle_atom_site_label_3
_geom_angle
_geom_angle_site_symmetry_1
_geom_angle_site_symmetry_3
_geom_angle_publ_flag
C2 Mo1 C3 88.02(17) . . ?
C2 Mo1 C1 94.31(17) . . ?
C3 Mo1 C1 177.12(17) . . ?
C2 Mo1 P1 80.63(13) . . ?
C3 Mo1 P1 94.52(11) . . ?
C1 Mo1 P1 87.54(11) . . ?
C2 Mo1 Te1 78.16(13) . . ?
C3 Mo1 Te1 99.82(11) . . ?
C1 Mo1 Te1 79.03(12) . . ?
P1 Mo1 Te1 153.85(3) . . ?
C2 Mo1 Te2 172.98(13) . . ?
C3 Mo1 Te2 87.38(13) . . ?
C1 Mo1 Te2 90.45(12) . . ?
P1 Mo1 Te2 94.45(3) . . ?
Te1 Mo1 Te2 107.864(13) . . ?
C2 Mo1 Mo2 130.81(13) . . ?
C3 Mo1 Mo2 87.95(11) . . ?
C1 Mo1 Mo2 89.24(11) . . ?
P1 Mo1 Mo2 148.56(3) . . ?
Te1 Mo1 Mo2 54.420(10) . . ?
Te2 Mo1 Mo2 54.296(10) . . ?
C34 Mo2 C35 85.82(16) . . ?
C34 Mo2 C33 177.63(16) . . ?
C35 Mo2 C33 95.75(16) . . ?
C34 Mo2 P2 94.40(12) . . ?
C35 Mo2 P2 81.21(12) . . ?
C33 Mo2 P2 87.60(11) . . ?
C34 Mo2 Te1 85.02(13) . . ?
C35 Mo2 Te1 166.01(11) . . ?
C33 Mo2 Te1 93.76(11) . . ?
P2 Mo2 Te1 88.99(3) . . ?
C34 Mo2 Te2 81.50(12) . . ?
C35 Mo2 Te2 81.13(11) . . ?
C33 Mo2 Te2 96.97(10) . . ?
P2 Mo2 Te2 162.11(3) . . ?
Te1 Mo2 Te2 107.877(13) . . ?
C34 Mo2 Mo1 86.73(12) . . ?
C35 Mo2 Mo1 136.24(11) . . ?
C33 Mo2 Mo1 90.91(11) . . ?
P2 Mo2 Mo1 142.40(3) . . ?
Te1 Mo2 Mo1 53.607(10) . . ?
Te2 Mo2 Mo1 55.121(10) . . ?
C13 Te1 Mo1 112.46(11) . . ?
C13 Te1 Mo2 112.75(11) . . ?
Mo1 Te1 Mo2 71.973(12) . . ?
C23 Te2 Mo2 113.98(11) . . ?
C23 Te2 Mo1 108.01(11) . . ?
Mo2 Te2 Mo1 70.583(12) . . ?
C7 P1 C4 109.5(2) . . ?
C7 P1 C10 100.0(2) . . ?
C4 P1 C10 101.80(19) . . ?
C7 P1 Mo1 113.88(16) . . ?
C4 P1 Mo1 114.29(13) . . ?
C10 P1 Mo1 115.87(14) . . ?
C39 P2 C42 101.19(19) . . ?
C39 P2 C36 101.64(19) . . ?
C42 P2 C36 107.24(19) . . ?
C39 P2 Mo2 115.14(14) . . ?
C42 P2 Mo2 114.31(14) . . ?
C36 P2 Mo2 115.63(13) . . ?
O1 C1 Mo1 176.4(4) . . ?
O2 C2 Mo1 177.5(4) . . ?
O3 C3 Mo1 177.6(4) . . ?
C5 C4 C6 109.7(3) . . ?
C5 C4 P1 112.4(3) . . ?
C6 C4 P1 118.9(3) . . ?
C8 C7 C9 110.5(4) . . ?
C8 C7 P1 116.1(3) . . ?
C9 C7 P1 116.5(3) . . ?
C11 C10 C12 111.2(4) . . ?
C11 C10 P1 111.9(3) . . ?
C12 C10 P1 112.5(3) . . ?
C14 C13 C22 120.1(4) . . ?
C14 C13 Te1 121.4(3) . . ?
C22 C13 Te1 118.4(3) . . ?
C13 C14 C15 120.9(4) . . ?
C16 C15 C14 120.4(4) . . ?
C15 C16 C17 120.8(4) . . ?
C18 C17 C16 122.0(4) . . ?
C18 C17 C22 119.4(4) . . ?
C16 C17 C22 118.6(4) . . ?
C19 C18 C17 122.6(5) . . ?
C18 C19 C20 118.3(5) . . ?
C21 C20 C19 121.8(5) . . ?
C20 C21 C22 122.0(4) . . ?
C13 C22 C17 119.1(4) . . ?
C13 C22 C21 125.0(4) . . ?
C17 C22 C21 115.9(4) . . ?
C24 C23 C32 119.7(4) . . ?
C24 C23 Te2 120.7(3) . . ?
C32 C23 Te2 119.6(3) . . ?
C23 C24 C25 121.5(4) . . ?
C26 C25 C24 120.4(4) . . ?
C25 C26 C27 120.6(4) . . ?
C28 C27 C26 122.0(4) . . ?
C28 C27 C32 119.1(4) . . ?
C26 C27 C32 118.9(4) . . ?
C29 C28 C27 121.9(4) . . ?
C28 C29 C30 119.9(4) . . ?
C31 C30 C29 120.5(4) . . ?
C30 C31 C32 120.9(4) . . ?
C31 C32 C27 117.7(4) . . ?
C31 C32 C23 123.8(4) . . ?
C27 C32 C23 118.5(4) . . ?
O4 C33 Mo2 179.2(3) . . ?
O5 C34 Mo2 175.7(4) . . ?
O6 C35 Mo2 175.0(3) . . ?
C37 C36 C38 109.0(3) . . ?
C37 C36 P2 118.4(3) . . ?
C38 C36 P2 113.8(3) . . ?
C41 C39 C40 111.1(4) . . ?
C41 C39 P2 112.1(3) . . ?
C40 C39 P2 112.2(3) . . ?
C44 C42 C43 109.2(3) . . ?
C44 C42 P2 114.0(3) . . ?
C43 C42 P2 114.4(3) . . ?

loop_
_geom_bond_atom_site_label_1
_geom_bond_atom_site_label_2
_geom_bond_distance
_geom_bond_site_symmetry_2
_geom_bond_publ_flag
Mo1 C2 1.979(5) . ?
Mo1 C3 2.026(4) . ?
Mo1 C1 2.043(4) . ?
Mo1 P1 2.5338(11) . ?
Mo1 Te1 2.7199(4) . ?
Mo1 Te2 2.7948(4) . ?
Mo1 Mo2 3.2130(5) . ?
Mo2 C34 2.018(4) . ?
Mo2 C35 2.010(5) . ?
Mo2 C33 2.024(4) . ?
Mo2 P2 2.5567(11) . ?
Mo2 Te1 2.7480(4) . ?
Mo2 Te2 2.7664(4) . ?
Te1 C13 2.148(4) . ?
Te2 C23 2.159(4) . ?
P1 C7 1.864(5) . ?
P1 C4 1.869(4) . ?
P1 C10 1.871(4) . ?
P2 C39 1.864(4) . ?
P2 C42 1.866(4) . ?
P2 C36 1.886(4) . ?
O1 C1 1.138(5) . ?
O2 C2 1.154(5) . ?
O3 C3 1.152(5) . ?
O4 C33 1.154(4) . ?
O5 C34 1.145(4) . ?
O6 C35 1.151(5) . ?
C4 C5 1.533(5) . ?
C4 C6 1.533(6) . ?
C7 C8 1.497(6) . ?
C7 C9 1.528(6) . ?
C10 C11 1.530(6) . ?
C10 C12 1.535(6) . ?
C13 C14 1.376(5) . ?
C13 C22 1.414(6) . ?
C14 C15 1.411(6) . ?
C15 C16 1.366(6) . ?
C16 C17 1.418(6) . ?
C17 C18 1.403(6) . ?
C17 C22 1.441(6) . ?
C18 C19 1.364(7) . ?
C19 C20 1.404(7) . ?
C20 C21 1.345(6) . ?
C21 C22 1.440(6) . ?
C23 C24 1.364(5) . ?
C23 C32 1.434(6) . ?
C24 C25 1.408(6) . ?
C25 C26 1.363(6) . ?
C26 C27 1.423(6) . ?
C27 C28 1.406(6) . ?
C27 C32 1.437(5) . ?
C28 C29 1.354(6) . ?
C29 C30 1.405(6) . ?
C30 C31 1.381(6) . ?
C31 C32 1.418(5) . ?
C36 C37 1.527(6) . ?
C36 C38 1.531(5) . ?
C39 C41 1.540(6) . ?
C39 C40 1.536(6) . ?
C42 C44 1.534(6) . ?
C42 C43 1.536(5) . ?
